data_7118536
loop_
_publ_author_name
'Lama, Prem'
'Alimi, Lukman O.'
'Das, Raj Kumar'
'Barbour, Leonard J.'

_publ_section_title
;
 Hydration-dependent anomalous thermal expansion behaviour in a
 coordination polymer.
;
_journal_issue 15
_journal_name_full 'Chemical communications (Cambridge, England)'
_journal_page_first 3231
_journal_page_last 3234
_journal_paper_doi 10.1039/c6cc00158k
_journal_volume 52
_journal_year 2016
_chemical_formula_moiety 'C22 H18 N2 O6 Zn, H2 O'
_chemical_formula_sum 'C22 H20 N2 O7 Zn'
_chemical_formula_weight 489.77
_chemical_name_systematic
; 
 ? 
;
_space_group_IT_number 33
_symmetry_cell_setting orthorhombic
_symmetry_space_group_name_Hall 'P 2c -2n'
_symmetry_space_group_name_H-M 'P n a 21'
_atom_sites_solution_hydrogens geom
_atom_sites_solution_primary direct
_atom_sites_solution_secondary difmap
_audit_creation_method SHELXL-97
_audit_update_record
;
2015-12-09 deposited with the CCDC.
2016-01-20 downloaded from the CCDC.
;
_cell_angle_alpha 90.00
_cell_angle_beta 90.00
_cell_angle_gamma 90.00
_cell_formula_units_Z 4
_cell_length_a 19.1246(11)
_cell_length_b 7.8040(5)
_cell_length_c 13.7839(8)
_cell_measurement_reflns_used 5604
_cell_measurement_temperature 100(2)
_cell_measurement_theta_max 25.95
_cell_measurement_theta_min 2.59
_cell_volume 2057.2(2)
_computing_cell_refinement 'SAINT (Bruker, 2009)'
_computing_data_reduction SAINT
_computing_molecular_graphics 'X-Seed (Barbour 2001)'
_computing_structure_refinement 'SHELXL-97 (Sheldrick, 1997)'
_computing_structure_solution 'SHELXS-97 (Sheldrick, 1990)'
_diffrn_ambient_temperature 100(2)
_diffrn_measured_fraction_theta_full 0.999
_diffrn_measured_fraction_theta_max 0.999
_diffrn_measurement_device_type 'CCD area detector'
_diffrn_measurement_method 'phi and omega scans'
_diffrn_radiation_monochromator graphite
_diffrn_radiation_source 'fine-focus sealed tube'
_diffrn_radiation_type MoK\a
_diffrn_radiation_wavelength 0.71073
_diffrn_reflns_av_R_equivalents 0.0220
_diffrn_reflns_av_sigmaI/netI 0.0433
_diffrn_reflns_limit_h_max 23
_diffrn_reflns_limit_h_min -23
_diffrn_reflns_limit_k_max 4
_diffrn_reflns_limit_k_min -9
_diffrn_reflns_limit_l_max 16
_diffrn_reflns_limit_l_min -16
_diffrn_reflns_number 10608
_diffrn_reflns_theta_full 25.97
_diffrn_reflns_theta_max 25.97
_diffrn_reflns_theta_min 2.13
_exptl_absorpt_coefficient_mu 1.243
_exptl_absorpt_correction_T_max 0.7945
_exptl_absorpt_correction_T_min 0.6077
_exptl_absorpt_correction_type multi-scan
_exptl_absorpt_process_details SADABS
_exptl_crystal_colour colorless
_exptl_crystal_density_diffrn 1.581
_exptl_crystal_density_method 'not measured'
_exptl_crystal_description block
_exptl_crystal_F_000 1008
_exptl_crystal_size_max 0.445
_exptl_crystal_size_mid 0.331
_exptl_crystal_size_min 0.194
_refine_diff_density_max 0.440
_refine_diff_density_min -0.508
_refine_diff_density_rms 0.061
_refine_ls_abs_structure_details 'Flack H D (1983), Acta Cryst. A39, 876-881'
_refine_ls_abs_structure_Flack 0.022(9)
_refine_ls_extinction_method none
_refine_ls_goodness_of_fit_ref 1.095
_refine_ls_hydrogen_treatment mixed
_refine_ls_matrix_type full
_refine_ls_number_parameters 289
_refine_ls_number_reflns 3994
_refine_ls_number_restraints 1
_refine_ls_restrained_S_all 1.094
_refine_ls_R_factor_all 0.0275
_refine_ls_R_factor_gt 0.0257
_refine_ls_shift/su_max 0.028
_refine_ls_shift/su_mean 0.001
_refine_ls_structure_factor_coef Fsqd
_refine_ls_weighting_details 'calc w=1/[\s^2^(Fo^2^)+(0.0219P)^2^+0.7448P] where P=(Fo^2^+2Fc^2^)/3'
_refine_ls_weighting_scheme calc
_refine_ls_wR_factor_gt 0.0674
_refine_ls_wR_factor_ref 0.0684
_reflns_number_gt 3801
_reflns_number_total 3994
_reflns_threshold_expression >2sigma(I)
_cod_data_source_file c6cc00158k2.cif
_cod_data_source_block LJB_1_H2O_100K
_cod_depositor_comments 'Adding full bibliography for 7118534--7118552.cif.'
_cod_original_sg_symbol_Hall P2c-2n
_cod_original_sg_symbol_H-M Pna21
_cod_database_code 7118536

loop_
_symmetry_equiv_pos_as_xyz
'x, y, z'
'-x, -y, z+1/2'
'-x+1/2, y+1/2, z+1/2'
'x+1/2, -y+1/2, z'

loop_
_atom_site_label
_atom_site_type_symbol
_atom_site_fract_x
_atom_site_fract_y
_atom_site_fract_z
_atom_site_U_iso_or_equiv
_atom_site_adp_type
_atom_site_occupancy
_atom_site_symmetry_multiplicity
_atom_site_calc_flag
_atom_site_refinement_flags
Zn1 Zn 0.386947(11) -0.04765(3) 0.20775(2) 0.00813(8) Uani 1 1 d .
O1 O 0.46732(9) 0.0607(2) 0.14521(13) 0.0115(4) Uani 1 1 d .
O2 O 0.49857(10) 0.2254(3) 0.27058(14) 0.0191(4) Uani 1 1 d .
O3 O 0.76247(10) 0.3106(3) 0.28683(15) 0.0229(5) Uani 1 1 d .
O4 O 0.80691(9) 0.4267(2) 0.15287(14) 0.0157(4) Uani 1 1 d .
O5 O 0.69889(10) 0.2522(3) -0.16579(14) 0.0189(4) Uani 1 1 d .
O6 O 0.59948(9) 0.1038(3) -0.15732(14) 0.0134(4) Uani 1 1 d .
N1 N 0.38823(10) -0.2577(3) 0.11787(17) 0.0123(5) Uani 1 1 d .
N2 N 0.33075(12) -0.7772(3) -0.54319(17) 0.0202(5) Uani 1 1 d .
H2 H 0.3161 -0.7826 -0.6036 0.024 Uiso 1 1 calc R
C1 C 0.50939(12) 0.1617(3) 0.19043(17) 0.0102(6) Uani 1 1 d .
C2 C 0.57667(12) 0.1998(3) 0.13650(19) 0.0101(5) Uani 1 1 d .
C3 C 0.63524(12) 0.2524(3) 0.18880(17) 0.0092(6) Uani 1 1 d .
H3 H 0.6327 0.2609 0.2575 0.011 Uiso 1 1 calc R
C4 C 0.69747(13) 0.2926(3) 0.1415(2) 0.0117(5) Uani 1 1 d .
C5 C 0.75998(11) 0.3480(3) 0.1992(2) 0.0118(5) Uani 1 1 d .
C6 C 0.70093(13) 0.2805(3) 0.04069(19) 0.0117(5) Uani 1 1 d .
H6 H 0.7424 0.3136 0.0077 0.014 Uiso 1 1 calc R
C7 C 0.64357(13) 0.2198(3) -0.01189(19) 0.0104(5) Uani 1 1 d .
C8 C 0.64925(13) 0.1935(3) -0.11934(18) 0.0107(5) Uani 1 1 d .
C9 C 0.58159(13) 0.1780(3) 0.03727(18) 0.0097(5) Uani 1 1 d .
H9 H 0.5428 0.1343 0.0021 0.012 Uiso 1 1 calc R
C10 C 0.38183(13) -0.4219(4) 0.1454(2) 0.0146(6) Uani 1 1 d .
H10 H 0.3720 -0.4461 0.2115 0.017 Uiso 1 1 calc R
C11 C 0.38901(13) -0.5573(4) 0.0815(2) 0.0164(6) Uani 1 1 d .
H11 H 0.3828 -0.6716 0.1036 0.020 Uiso 1 1 calc R
C12 C 0.40535(14) -0.5259(4) -0.0158(2) 0.0154(6) Uani 1 1 d .
C13 C 0.41219(14) -0.3556(4) -0.0438(2) 0.0172(6) Uani 1 1 d .
H13 H 0.4234 -0.3277 -0.1090 0.021 Uiso 1 1 calc R
C14 C 0.40270(14) -0.2274(4) 0.0236(2) 0.0153(6) Uani 1 1 d .
H14 H 0.4065 -0.1118 0.0027 0.018 Uiso 1 1 calc R
C15 C 0.41618(16) -0.6705(4) -0.0867(2) 0.0203(6) Uani 1 1 d .
H15A H 0.3935 -0.7745 -0.0602 0.024 Uiso 1 1 calc R
H15B H 0.4669 -0.6942 -0.0911 0.024 Uiso 1 1 calc R
C16 C 0.38838(14) -0.6399(4) -0.1884(2) 0.0195(6) Uani 1 1 d .
H16A H 0.3372 -0.6219 -0.1857 0.023 Uiso 1 1 calc R
H16B H 0.4100 -0.5352 -0.2157 0.023 Uiso 1 1 calc R
C17 C 0.4045(2) -0.7912(5) -0.2535(2) 0.0314(8) Uani 1 1 d .
H17A H 0.4558 -0.8062 -0.2565 0.038 Uiso 1 1 calc R
H17B H 0.3846 -0.8958 -0.2236 0.038 Uiso 1 1 calc R
C18 C 0.37676(16) -0.7761(4) -0.3558(2) 0.0229(7) Uani 1 1 d .
C19 C 0.30637(16) -0.7996(4) -0.3758(2) 0.0274(7) Uani 1 1 d .
H19 H 0.2738 -0.8155 -0.3246 0.033 Uiso 1 1 calc R
C20 C 0.28426(16) -0.7994(5) -0.4716(2) 0.0285(8) Uani 1 1 d .
H20 H 0.2362 -0.8150 -0.4864 0.034 Uiso 1 1 calc R
C21 C 0.39775(16) -0.7474(4) -0.5266(2) 0.0231(7) Uani 1 1 d .
H21 H 0.4291 -0.7293 -0.5791 0.028 Uiso 1 1 calc R
C22 C 0.42186(16) -0.7430(4) -0.4314(2) 0.0256(7) Uani 1 1 d .
H22 H 0.4695 -0.7170 -0.4185 0.031 Uiso 1 1 calc R
O1W O 0.70378(15) 0.0146(4) 0.3745(2) 0.0568(8) Uani 1 1 d .
H1W1 H 0.7188 0.1284 0.3811 0.050 Uiso 1 1 d .
H2W1 H 0.7461 -0.0457 0.3743 0.050 Uiso 1 1 d .

loop_
_atom_site_aniso_label
_atom_site_aniso_U_11
_atom_site_aniso_U_22
_atom_site_aniso_U_33
_atom_site_aniso_U_23
_atom_site_aniso_U_13
_atom_site_aniso_U_12
Zn1 0.00676(12) 0.01130(13) 0.00634(13) 0.00074(14) -0.00023(14) 0.00034(10)
O1 0.0102(9) 0.0132(10) 0.0110(10) -0.0010(7) 0.0006(7) -0.0032(7)
O2 0.0166(10) 0.0304(12) 0.0102(10) -0.0071(9) 0.0042(8) -0.0052(9)
O3 0.0209(10) 0.0331(13) 0.0147(11) 0.0057(10) -0.0093(8) -0.0106(9)
O4 0.0108(9) 0.0241(11) 0.0123(10) -0.0049(8) 0.0009(7) -0.0055(8)
O5 0.0173(10) 0.0296(12) 0.0098(9) 0.0005(9) 0.0032(8) -0.0099(8)
O6 0.0128(9) 0.0189(10) 0.0085(9) -0.0037(8) -0.0005(7) -0.0031(8)
N1 0.0096(11) 0.0137(12) 0.0135(12) 0.0012(9) -0.0009(9) -0.0016(8)
N2 0.0228(13) 0.0264(14) 0.0115(12) -0.0014(10) -0.0049(10) 0.0059(11)
C1 0.0089(10) 0.0122(12) 0.0094(17) 0.0036(10) -0.0021(10) -0.0002(9)
C2 0.0117(12) 0.0076(12) 0.0110(13) 0.0025(10) 0.0005(10) 0.0004(10)
C3 0.0120(11) 0.0103(12) 0.0054(17) -0.0008(9) -0.0006(9) -0.0003(9)
C4 0.0129(12) 0.0104(13) 0.0118(13) -0.0006(10) -0.0019(10) 0.0012(10)
C5 0.0110(10) 0.0116(11) 0.0130(15) -0.0040(13) 0.0002(12) 0.0007(9)
C6 0.0103(12) 0.0128(13) 0.0121(14) -0.0012(10) 0.0009(10) 0.0006(10)
C7 0.0118(12) 0.0109(12) 0.0085(13) -0.0004(10) -0.0002(10) -0.0002(10)
C8 0.0127(13) 0.0129(13) 0.0066(13) 0.0004(10) -0.0022(10) 0.0025(11)
C9 0.0087(12) 0.0108(13) 0.0096(13) 0.0001(10) -0.0027(10) -0.0004(10)
C10 0.0178(13) 0.0155(14) 0.0104(14) 0.0026(11) 0.0013(10) -0.0001(10)
C11 0.0231(15) 0.0144(14) 0.0116(15) 0.0020(11) -0.0003(11) 0.0003(11)
C12 0.0154(13) 0.0185(14) 0.0122(14) 0.0001(11) -0.0059(11) 0.0031(11)
C13 0.0191(14) 0.0216(15) 0.0110(14) 0.0014(11) -0.0023(11) -0.0041(12)
C14 0.0194(14) 0.0150(14) 0.0115(14) 0.0022(11) -0.0038(11) -0.0058(11)
C15 0.0259(15) 0.0231(16) 0.0119(15) -0.0028(12) -0.0047(12) 0.0089(13)
C16 0.0248(15) 0.0198(16) 0.0138(15) -0.0051(12) -0.0043(12) 0.0062(12)
C17 0.052(2) 0.0251(18) 0.0173(17) -0.0109(14) -0.0117(15) 0.0205(17)
C18 0.0335(17) 0.0176(16) 0.0177(17) -0.0085(13) -0.0114(13) 0.0121(13)
C19 0.0255(16) 0.0356(19) 0.0213(17) -0.0033(14) 0.0042(13) 0.0038(14)
C20 0.0159(15) 0.049(2) 0.0207(17) -0.0004(15) -0.0010(12) 0.0020(14)
C21 0.0212(15) 0.0314(18) 0.0168(17) 0.0003(14) 0.0006(12) -0.0033(13)
C22 0.0177(15) 0.0371(19) 0.0220(17) -0.0043(15) -0.0051(13) 0.0029(14)
O1W 0.0552(19) 0.061(2) 0.054(2) 0.0046(16) 0.0080(15) 0.0118(15)

loop_
_atom_type_symbol
_atom_type_description
_atom_type_scat_dispersion_real
_atom_type_scat_dispersion_imag
_atom_type_scat_source
C C 0.0033 0.0016 'International Tables Vol C Tables 4.2.6.8 and 6.1.1.4'
H H 0.0000 0.0000 'International Tables Vol C Tables 4.2.6.8 and 6.1.1.4'
N N 0.0061 0.0033 'International Tables Vol C Tables 4.2.6.8 and 6.1.1.4'
O O 0.0106 0.0060 'International Tables Vol C Tables 4.2.6.8 and 6.1.1.4'
Zn Zn 0.2839 1.4301 'International Tables Vol C Tables 4.2.6.8 and 6.1.1.4'

loop_
_geom_angle_atom_site_label_1
_geom_angle_atom_site_label_2
_geom_angle_atom_site_label_3
_geom_angle
_geom_angle_site_symmetry_1
_geom_angle_site_symmetry_3
O6 Zn1 O4 126.12(8) 2_655 4_455
O6 Zn1 O1 114.70(8) 2_655 .
O4 Zn1 O1 103.69(8) 4_455 .
O6 Zn1 N1 113.49(9) 2_655 .
O4 Zn1 N1 99.30(8) 4_455 .
O1 Zn1 N1 94.01(8) . .
C1 O1 Zn1 122.88(16) . .
C5 O4 Zn1 126.71(19) . 4
C8 O6 Zn1 114.49(16) . 2_654
C10 N1 C14 117.3(3) . .
C10 N1 Zn1 126.2(2) . .
C14 N1 Zn1 116.28(19) . .
C21 N2 C20 122.6(3) . .
O2 C1 O1 125.3(2) . .
O2 C1 C2 120.3(2) . .
O1 C1 C2 114.4(2) . .
C9 C2 C3 119.6(2) . .
C9 C2 C1 121.3(2) . .
C3 C2 C1 119.1(2) . .
C4 C3 C2 120.7(2) . .
C3 C4 C6 119.4(2) . .
C3 C4 C5 119.9(2) . .
C6 C4 C5 120.7(2) . .
O3 C5 O4 125.4(2) . .
O3 C5 C4 118.5(2) . .
O4 C5 C4 116.1(3) . .
C4 C6 C7 120.2(2) . .
C6 C7 C9 119.4(2) . .
C6 C7 C8 120.1(2) . .
C9 C7 C8 120.4(2) . .
O5 C8 O6 123.9(2) . .
O5 C8 C7 121.2(2) . .
O6 C8 C7 114.9(2) . .
C2 C9 C7 120.4(2) . .
N1 C10 C11 122.7(3) . .
C10 C11 C12 120.0(3) . .
C13 C12 C11 117.0(3) . .
C13 C12 C15 121.6(3) . .
C11 C12 C15 121.4(3) . .
C14 C13 C12 119.7(3) . .
N1 C14 C13 123.3(3) . .
C12 C15 C16 115.6(2) . .
C17 C16 C15 110.7(2) . .
C18 C17 C16 114.9(3) . .
C22 C18 C19 118.9(3) . .
C22 C18 C17 120.1(3) . .
C19 C18 C17 121.0(3) . .
C20 C19 C18 119.0(3) . .
N2 C20 C19 120.0(3) . .
N2 C21 C22 119.2(3) . .
C18 C22 C21 120.1(3) . .

loop_
_geom_bond_atom_site_label_1
_geom_bond_atom_site_label_2
_geom_bond_distance
_geom_bond_site_symmetry_2
Zn1 O6 1.9284(19) 2_655
Zn1 O4 1.9510(18) 4_455
Zn1 O1 1.9547(18) .
Zn1 N1 2.055(2) .
O1 C1 1.288(3) .
O2 C1 1.229(3) .
O3 C5 1.244(4) .
O4 C5 1.261(3) .
O4 Zn1 1.9510(18) 4
O5 C8 1.233(3) .
O6 C8 1.292(3) .
O6 Zn1 1.9284(19) 2_654
N1 C10 1.342(4) .
N1 C14 1.349(4) .
N2 C21 1.322(4) .
N2 C20 1.340(4) .
C1 C2 1.515(3) .
C2 C9 1.381(4) .
C2 C3 1.394(3) .
C3 C4 1.393(3) .
C4 C6 1.395(4) .
C4 C5 1.499(3) .
C6 C7 1.397(4) .
C7 C9 1.404(4) .
C7 C8 1.499(4) .
C10 C11 1.382(4) .
C11 C12 1.399(4) .
C12 C13 1.390(4) .
C12 C15 1.506(4) .
C13 C14 1.377(4) .
C15 C16 1.519(4) .
C16 C17 1.514(4) .
C17 C18 1.511(4) .
C18 C22 1.377(5) .
C18 C19 1.386(4) .
C19 C20 1.386(4) .
C21 C22 1.392(4) .
